data_7235353
loop_
_publ_author_name
'Tang, Yongxing'
'Yang, Hongwei'
'Ju, Xuehai'
'Huang, Hui'
'Lu, Chunxu'
'Cheng, Guangbin'

_publ_section_title
;
 A novel N--N bond cleavage in 1,5-diaminotetrazole: synthesis and
 characterization of 5-picrylamino-1,2,3,4-tetrazole (PAT)
;
_journal_issue 12
_journal_name_full 'Journal of Materials Chemistry A'
_journal_page_first 4127
_journal_paper_doi 10.1039/c3ta14485b
_journal_volume 2
_journal_year 2014
_chemical_formula_moiety '2(C7 H4 N8 O6), 5(H2 O)'
_chemical_formula_sum 'C14 H18 N16 O17'
_chemical_formula_weight 682.44
_space_group_IT_number 14
_space_group_name_Hall '-P 2ybc'
_space_group_name_H-M_alt 'P 1 21/c 1'
_symmetry_cell_setting monoclinic
_symmetry_space_group_name_Hall '-P 2ybc'
_symmetry_space_group_name_H-M 'P 1 21/c 1'
_atom_sites_solution_hydrogens geom
_atom_sites_solution_primary direct
_atom_sites_solution_secondary difmap
_audit_creation_method SHELXL-97
_cell_angle_alpha 90.00
_cell_angle_beta 110.702(3)
_cell_angle_gamma 90.00
_cell_formula_units_Z 4
_cell_length_a 18.6978(11)
_cell_length_b 12.23850(13)
_cell_length_c 13.6407(12)
_cell_measurement_reflns_used 4755
_cell_measurement_temperature 291(2)
_cell_measurement_theta_max 24.85
_cell_measurement_theta_min 2.12
_cell_volume 2919.9(3)
_computing_cell_refinement SMART
_computing_data_collection 'SMART (Bruker, 2000)'
_computing_data_reduction 'SAINT (Bruker, 2000)'
_computing_molecular_graphics SHELXTL
_computing_publication_material SHELXTL
_computing_structure_refinement SHELXTL
_computing_structure_solution 'SHELXTL (Bruker, 2000)'
_diffrn_ambient_temperature 291(2)
_diffrn_measured_fraction_theta_full 0.999
_diffrn_measured_fraction_theta_max 0.999
_diffrn_measurement_device_type 'Bruker Smart Aepex CCD'
_diffrn_measurement_method 'phi and omega scans'
_diffrn_radiation_monochromator graphite
_diffrn_radiation_source 'sealed tube'
_diffrn_radiation_type MoK\a
_diffrn_radiation_wavelength 0.71073
_diffrn_reflns_av_R_equivalents 0.0587
_diffrn_reflns_av_sigmaI/netI 0.0329
_diffrn_reflns_limit_h_max 21
_diffrn_reflns_limit_h_min -23
_diffrn_reflns_limit_k_max 15
_diffrn_reflns_limit_k_min 0
_diffrn_reflns_limit_l_max 16
_diffrn_reflns_limit_l_min 0
_diffrn_reflns_number 50003
_diffrn_reflns_theta_full 26.00
_diffrn_reflns_theta_max 26.00
_diffrn_reflns_theta_min 2.33
_exptl_absorpt_coefficient_mu 0.142
_exptl_absorpt_correction_T_max 0.9721
_exptl_absorpt_correction_T_min 0.9640
_exptl_absorpt_correction_type multi-scan
_exptl_absorpt_process_details 'SADABS; Bruker, 2000'
_exptl_crystal_density_diffrn 1.552
_exptl_crystal_density_method 'not measured'
_exptl_crystal_F_000 1400
_exptl_crystal_size_max 0.26
_exptl_crystal_size_mid 0.22
_exptl_crystal_size_min 0.20
_refine_diff_density_max 0.189
_refine_diff_density_min -0.174
_refine_diff_density_rms 0.045
_refine_ls_extinction_method none
_refine_ls_goodness_of_fit_ref 1.076
_refine_ls_hydrogen_treatment constr
_refine_ls_matrix_type full
_refine_ls_number_parameters 424
_refine_ls_number_reflns 5728
_refine_ls_number_restraints 0
_refine_ls_restrained_S_all 1.076
_refine_ls_R_factor_all 0.0692
_refine_ls_R_factor_gt 0.0564
_refine_ls_shift/su_max 0.000
_refine_ls_shift/su_mean 0.000
_refine_ls_structure_factor_coef Fsqd
_refine_ls_weighting_details 'calc w=1/[\s^2^(Fo^2^)+(0.07P)^2^+1.99P] where P=(Fo^2^+2Fc^2^)/3'
_refine_ls_weighting_scheme calc
_refine_ls_wR_factor_gt 0.1416
_refine_ls_wR_factor_ref 0.1466
_reflns_number_gt 4828
_reflns_number_total 5728
_reflns_threshold_expression >2sigma(I)
_cod_data_source_file c3ta14485b2.cif
_cod_data_source_block 1
_cod_depositor_comments
;
The following automatic conversions were performed:

data item '_symmetry_cell_setting' value 'Monoclinic' was changed to
'monoclinic' in accordance with the
/home/saulius/struct/COD-crude-data/automatic-downloads/DataCite-retrospective/RSC/depositions/lib/dictionaries/cif_core.dic
dictionary named 'cif_core.dic' version 2.4.2 last updated on
2011-04-26.

Automatic conversion script
Id: cif_fix_values 6909 2019-04-08 15:41:33Z antanas 
;
_cod_original_sg_symbol_H-M P2(1)/c
_cod_database_code 7235353

loop_
_symmetry_equiv_pos_as_xyz
'x, y, z'
'-x, y+1/2, -z+1/2'
'-x, -y, -z'
'x, -y-1/2, z-1/2'

loop_
_atom_site_label
_atom_site_type_symbol
_atom_site_fract_x
_atom_site_fract_y
_atom_site_fract_z
_atom_site_U_iso_or_equiv
_atom_site_adp_type
_atom_site_occupancy
_atom_site_symmetry_multiplicity
_atom_site_calc_flag
_atom_site_refinement_flags
C1 C 0.29757(15) 0.3075(2) 0.5120(2) 0.0309(5) Uani 1 1 d .
C2 C 0.35860(16) 0.3531(2) 0.5987(2) 0.0343(6) Uani 1 1 d .
C3 C 0.39701(15) 0.4419(2) 0.5885(2) 0.0345(6) Uani 1 1 d .
H3 H 0.4336 0.4717 0.6478 0.041 Uiso 1 1 calc R
C4 C 0.38378(16) 0.4911(2) 0.4916(2) 0.0360(6) Uani 1 1 d .
C5 C 0.32960(15) 0.4498(2) 0.4081(2) 0.0314(6) Uani 1 1 d .
H5 H 0.3188 0.4843 0.3437 0.038 Uiso 1 1 calc R
C6 C 0.28894(14) 0.3578(2) 0.4135(2) 0.0319(6) Uani 1 1 d .
C7 C 0.17462(15) 0.2153(2) 0.46360(19) 0.0278(5) Uani 1 1 d .
C8 C 0.35835(14) 0.8915(2) 0.3137(2) 0.0306(6) Uani 1 1 d .
C9 C 0.42413(16) 0.8777(2) 0.4073(2) 0.0375(6) Uani 1 1 d .
C10 C 0.42518(15) 0.8994(2) 0.5070(2) 0.0328(6) Uani 1 1 d .
H10 H 0.4691 0.8879 0.5653 0.039 Uiso 1 1 calc R
C11 C 0.36019(14) 0.93810(19) 0.51781(19) 0.0270(5) Uani 1 1 d .
C12 C 0.29562(16) 0.9587(2) 0.4341(2) 0.0357(6) Uani 1 1 d .
H12 H 0.2522 0.9856 0.4441 0.043 Uiso 1 1 calc R
C13 C 0.29511(15) 0.9395(2) 0.3351(2) 0.0315(6) Uani 1 1 d .
C14 C 0.29464(15) 0.8219(2) 0.1379(2) 0.0317(6) Uani 1 1 d .
N1 N 0.37111(13) 0.3104(2) 0.70398(18) 0.0358(5) Uani 1 1 d .
N2 N 0.42978(12) 0.58621(17) 0.48903(17) 0.0315(5) Uani 1 1 d .
N3 N 0.23722(14) 0.3110(2) 0.31859(19) 0.0424(6) Uani 1 1 d .
N4 N 0.25240(12) 0.22616(16) 0.52452(17) 0.0299(5) Uani 1 1 d .
H4 H 0.2726 0.1784 0.5726 0.036 Uiso 1 1 calc R
N5 N 0.13665(12) 0.12253(17) 0.45511(17) 0.0289(5) Uani 1 1 d .
H5A H 0.1541 0.0607 0.4835 0.035 Uiso 1 1 calc R
N6 N 0.06365(13) 0.14644(18) 0.39132(18) 0.0350(5) Uani 1 1 d .
N7 N 0.06014(13) 0.24796(18) 0.36468(18) 0.0343(5) Uani 1 1 d .
N8 N 0.13103(13) 0.29160(18) 0.40471(19) 0.0354(5) Uani 1 1 d .
N9 N 0.49492(12) 0.83637(19) 0.40101(18) 0.0317(5) Uani 1 1 d .
N10 N 0.35862(13) 0.95527(19) 0.62215(18) 0.0347(5) Uani 1 1 d .
N11 N 0.23037(12) 0.98372(17) 0.24838(16) 0.0294(5) Uani 1 1 d .
N12 N 0.35870(13) 0.85574(18) 0.22081(19) 0.0358(5) Uani 1 1 d .
H12A H 0.4020 0.8536 0.2120 0.043 Uiso 1 1 calc R
N13 N 0.29097(13) 0.8206(2) 0.04123(17) 0.0365(5) Uani 1 1 d .
H13 H 0.3252 0.8443 0.0178 0.044 Uiso 1 1 calc R
N14 N 0.22654(14) 0.7770(2) -0.01295(18) 0.0389(6) Uani 1 1 d .
N15 N 0.18636(12) 0.75430(17) 0.04917(16) 0.0289(5) Uani 1 1 d .
N16 N 0.23263(13) 0.7823(2) 0.14727(18) 0.0374(5) Uani 1 1 d .
O1 O 0.34915(11) 0.21894(16) 0.71526(14) 0.0362(4) Uani 1 1 d .
O2 O 0.40764(11) 0.36862(15) 0.77856(14) 0.0334(4) Uani 1 1 d .
O3 O 0.47232(12) 0.62236(16) 0.57046(16) 0.0442(5) Uani 1 1 d .
O4 O 0.41407(11) 0.63044(15) 0.40139(14) 0.0354(4) Uani 1 1 d .
O5 O 0.21027(12) 0.37207(17) 0.24369(15) 0.0433(5) Uani 1 1 d .
O6 O 0.23670(11) 0.21144(15) 0.31041(15) 0.0373(4) Uani 1 1 d .
O7 O 0.49578(12) 0.80732(17) 0.31912(16) 0.0444(5) Uani 1 1 d .
O8 O 0.55377(12) 0.83368(17) 0.48466(17) 0.0499(6) Uani 1 1 d .
O9 O 0.41911(11) 0.95109(16) 0.70014(14) 0.0373(5) Uani 1 1 d .
O10 O 0.30021(11) 0.98555(17) 0.63276(15) 0.0396(5) Uani 1 1 d .
O11 O 0.16810(11) 0.97699(16) 0.25947(14) 0.0353(4) Uani 1 1 d .
O12 O 0.23999(11) 1.02235(14) 0.16998(13) 0.0324(4) Uani 1 1 d .
O1W O 1.00063(11) 0.39025(18) 0.14582(16) 0.0465(5) Uani 1 1 d .
H1X H 0.9847 0.4587 0.1362 0.056 Uiso 1 1 d R
H1Y H 0.9952 0.3641 0.1958 0.056 Uiso 1 1 d R
O2W O 0.13781(13) 0.72039(16) 0.26445(14) 0.0430(5) Uani 1 1 d .
H2X H 0.1660 0.7390 0.2301 0.052 Uiso 1 1 d R
H2Y H 0.1609 0.7338 0.3291 0.052 Uiso 1 1 d R
O3W O 0.05048(12) 0.87265(17) 0.03447(15) 0.0441(5) Uani 1 1 d .
H3X H 0.0549 0.8386 -0.0174 0.053 Uiso 1 1 d R
H3Y H 0.0034 0.8811 0.0250 0.053 Uiso 1 1 d R
O4W O 0.08243(12) 0.19494(17) 0.13038(15) 0.0416(5) Uani 1 1 d .
H4X H 0.0791 0.2469 0.1699 0.050 Uiso 1 1 d R
H4Y H 0.0849 0.1344 0.1620 0.050 Uiso 1 1 d R
O5W O 0.07585(15) 0.51192(19) 0.3624(2) 0.0587(6) Uani 1 1 d .
H5X H 0.0920 0.4466 0.3749 0.070 Uiso 1 1 d R
H5Y H 0.0507 0.5191 0.2973 0.070 Uiso 1 1 d R

loop_
_atom_site_aniso_label
_atom_site_aniso_U_11
_atom_site_aniso_U_22
_atom_site_aniso_U_33
_atom_site_aniso_U_23
_atom_site_aniso_U_13
_atom_site_aniso_U_12
C1 0.0314(13) 0.0259(12) 0.0353(13) 0.0021(10) 0.0117(11) -0.0011(10)
C2 0.0319(14) 0.0291(13) 0.0360(14) 0.0004(11) 0.0046(11) 0.0042(11)
C3 0.0210(12) 0.0516(16) 0.0323(13) 0.0046(12) 0.0109(10) 0.0002(11)
C4 0.0318(14) 0.0224(12) 0.0484(16) 0.0084(11) 0.0075(12) 0.0090(11)
C5 0.0330(14) 0.0396(14) 0.0276(12) 0.0004(11) 0.0184(11) -0.0041(11)
C6 0.0244(13) 0.0318(13) 0.0333(13) 0.0096(11) 0.0024(10) 0.0035(10)
C7 0.0317(13) 0.0277(12) 0.0270(12) -0.0012(10) 0.0140(10) -0.0008(10)
C8 0.0227(12) 0.0241(12) 0.0373(14) -0.0028(10) 0.0013(10) -0.0007(10)
C9 0.0300(14) 0.0411(15) 0.0378(14) -0.0048(12) 0.0075(11) 0.0048(12)
C10 0.0259(13) 0.0346(14) 0.0384(14) -0.0073(11) 0.0119(11) -0.0041(11)
C11 0.0247(12) 0.0236(11) 0.0320(13) -0.0033(10) 0.0093(10) -0.0005(9)
C12 0.0330(14) 0.0357(14) 0.0335(14) -0.0091(11) 0.0055(11) 0.0009(11)
C13 0.0287(13) 0.0293(13) 0.0351(13) -0.0050(11) 0.0094(11) 0.0014(10)
C14 0.0284(13) 0.0241(12) 0.0374(14) -0.0027(10) 0.0051(11) -0.0078(10)
N1 0.0331(12) 0.0394(13) 0.0352(12) 0.0052(10) 0.0124(10) 0.0104(10)
N2 0.0300(12) 0.0271(11) 0.0359(12) 0.0078(9) 0.0096(10) 0.0127(9)
N3 0.0352(13) 0.0424(14) 0.0406(13) -0.0027(11) 0.0024(11) 0.0040(11)
N4 0.0331(12) 0.0212(10) 0.0331(11) -0.0044(8) 0.0090(9) 0.0025(9)
N5 0.0250(11) 0.0248(10) 0.0358(11) -0.0074(9) 0.0094(9) 0.0069(8)
N6 0.0290(12) 0.0302(11) 0.0408(12) -0.0128(10) 0.0061(10) -0.0015(9)
N7 0.0297(12) 0.0297(11) 0.0406(12) -0.0069(9) 0.0087(10) 0.0064(9)
N8 0.0293(12) 0.0291(11) 0.0497(13) -0.0031(10) 0.0162(10) -0.0024(9)
N9 0.0215(11) 0.0400(12) 0.0384(12) -0.0065(10) 0.0164(9) -0.0063(9)
N10 0.0282(12) 0.0367(12) 0.0379(12) -0.0033(10) 0.0101(10) 0.0042(10)
N11 0.0302(12) 0.0304(11) 0.0266(10) -0.0123(9) 0.0089(9) 0.0011(9)
N12 0.0279(12) 0.0293(11) 0.0462(13) -0.0124(10) 0.0079(10) 0.0092(9)
N13 0.0334(12) 0.0413(13) 0.0344(12) -0.0020(10) 0.0114(10) -0.0124(10)
N14 0.0439(14) 0.0424(13) 0.0302(11) -0.0075(10) 0.0128(10) -0.0191(11)
N15 0.0263(11) 0.0311(11) 0.0327(11) -0.0127(9) 0.0146(9) -0.0082(9)
N16 0.0354(13) 0.0466(14) 0.0327(12) -0.0083(10) 0.0153(10) -0.0096(11)
O1 0.0341(10) 0.0458(12) 0.0300(9) -0.0091(8) 0.0129(8) 0.0003(9)
O2 0.0342(10) 0.0356(10) 0.0271(9) 0.0135(8) 0.0069(8) 0.0114(8)
O3 0.0430(12) 0.0360(10) 0.0407(11) -0.0005(9) -0.0011(9) 0.0238(9)
O4 0.0388(11) 0.0346(10) 0.0356(10) 0.0157(8) 0.0165(8) 0.0117(8)
O5 0.0551(13) 0.0420(11) 0.0279(10) -0.0076(9) 0.0088(9) 0.0084(10)
O6 0.0345(10) 0.0362(11) 0.0396(10) 0.0092(8) 0.0112(8) 0.0102(8)
O7 0.0461(12) 0.0441(12) 0.0389(11) -0.0053(9) 0.0099(9) 0.0144(10)
O8 0.0424(12) 0.0382(11) 0.0520(13) -0.0003(9) -0.0043(10) 0.0152(9)
O9 0.0391(11) 0.0423(11) 0.0274(9) 0.0059(8) 0.0079(8) 0.0146(9)
O10 0.0371(11) 0.0442(11) 0.0365(10) -0.0022(8) 0.0120(8) 0.0087(9)
O11 0.0296(10) 0.0412(11) 0.0295(9) -0.0117(8) 0.0036(8) 0.0067(8)
O12 0.0419(11) 0.0286(9) 0.0278(9) -0.0024(7) 0.0136(8) 0.0073(8)
O1W 0.0323(11) 0.0459(12) 0.0428(11) 0.0042(9) -0.0098(9) 0.0075(9)
O2W 0.0635(14) 0.0364(10) 0.0208(9) -0.0082(7) 0.0044(9) -0.0028(9)
O3W 0.0403(11) 0.0444(11) 0.0359(10) 0.0037(9) -0.0012(9) 0.0016(9)
O4W 0.0460(12) 0.0426(11) 0.0349(10) 0.0122(9) 0.0126(9) 0.0138(9)
O5W 0.0675(16) 0.0419(12) 0.0628(15) 0.0025(11) 0.0180(13) 0.0008(11)

loop_
_atom_type_symbol
_atom_type_description
_atom_type_scat_dispersion_real
_atom_type_scat_dispersion_imag
_atom_type_scat_source
C C 0.0033 0.0016 'International Tables Vol C Tables 4.2.6.8 and 6.1.1.4'
H H 0.0000 0.0000 'International Tables Vol C Tables 4.2.6.8 and 6.1.1.4'
N N 0.0061 0.0033 'International Tables Vol C Tables 4.2.6.8 and 6.1.1.4'
O O 0.0106 0.0060 'International Tables Vol C Tables 4.2.6.8 and 6.1.1.4'

loop_
_geom_angle_atom_site_label_1
_geom_angle_atom_site_label_2
_geom_angle_atom_site_label_3
_geom_angle
N4 C1 C6 124.4(2)
N4 C1 C2 122.1(2)
C6 C1 C2 113.5(2)
C3 C2 C1 122.0(3)
C3 C2 N1 119.1(2)
C1 C2 N1 118.3(2)
C2 C3 C4 121.9(3)
C2 C3 H3 119.0
C4 C3 H3 119.0
C5 C4 C3 118.3(3)
C5 C4 N2 124.2(3)
C3 C4 N2 117.4(2)
C4 C5 C6 122.3(2)
C4 C5 H5 118.8
C6 C5 H5 118.8
C5 C6 N3 119.2(2)
C5 C6 C1 121.3(2)
N3 C6 C1 119.4(2)
N8 C7 N5 111.1(2)
N8 C7 N4 125.8(2)
N5 C7 N4 123.0(2)
N12 C8 C9 120.8(2)
N12 C8 C13 127.1(2)
C9 C8 C13 112.0(2)
C10 C9 C8 124.3(3)
C10 C9 N9 115.6(2)
C8 C9 N9 120.1(2)
C11 C10 C9 118.2(2)
C11 C10 H10 120.9
C9 C10 H10 120.9
C10 C11 C12 122.4(3)
C10 C11 N10 119.1(2)
C12 C11 N10 118.5(2)
C11 C12 C13 119.4(3)
C11 C12 H12 120.3
C13 C12 H12 120.3
C12 C13 C8 123.4(2)
C12 C13 N11 116.7(2)
C8 C13 N11 119.4(2)
N13 C14 N16 111.5(2)
N13 C14 N12 123.5(2)
N16 C14 N12 124.9(3)
O1 N1 O2 122.6(2)
O1 N1 C2 120.4(2)
O2 N1 C2 116.9(2)
O3 N2 O4 125.5(2)
O3 N2 C4 118.5(2)
O4 N2 C4 115.4(2)
O5 N3 O6 123.1(2)
O5 N3 C6 117.3(2)
O6 N3 C6 117.5(2)
C1 N4 C7 123.8(2)
C1 N4 H4 118.1
C7 N4 H4 118.1
C7 N5 N6 104.9(2)
C7 N5 H5A 127.6
N6 N5 H5A 127.6
N7 N6 N5 109.0(2)
N6 N7 N8 108.8(2)
C7 N8 N7 105.9(2)
O7 N9 O8 123.0(2)
O7 N9 C9 118.8(2)
O8 N9 C9 118.3(2)
O10 N10 O9 119.6(2)
O10 N10 C11 119.6(2)
O9 N10 C11 120.2(2)
O11 N11 O12 124.4(2)
O11 N11 C13 115.1(2)
O12 N11 C13 120.5(2)
C8 N12 C14 125.1(2)
C8 N12 H12A 117.4
C14 N12 H12A 117.4
N14 N13 C14 107.0(2)
N14 N13 H13 126.5
C14 N13 H13 126.5
N13 N14 N15 110.0(2)
N14 N15 N16 105.42(19)
C14 N16 N15 106.1(2)
H1X O1W H1Y 111.8
H2X O2W H2Y 109.5
H3X O3W H3Y 109.5
H4X O4W H4Y 109.5
H5X O5W H5Y 109.5

loop_
_geom_bond_atom_site_label_1
_geom_bond_atom_site_label_2
_geom_bond_distance
C1 N4 1.355(3)
C1 C6 1.434(4)
C1 C2 1.435(4)
C2 C3 1.337(4)
C2 N1 1.467(4)
C3 C4 1.393(4)
C3 H3 0.9300
C4 C5 1.328(4)
C4 N2 1.455(4)
C5 C6 1.375(4)
C5 H5 0.9300
C6 N3 1.433(4)
C7 N8 1.311(3)
C7 N5 1.322(3)
C7 N4 1.403(3)
C8 N12 1.343(4)
C8 C9 1.436(4)
C8 C13 1.439(4)
C9 C10 1.379(4)
C9 N9 1.448(3)
C10 C11 1.360(4)
C10 H10 0.9300
C11 C12 1.360(4)
C11 N10 1.449(3)
C12 C13 1.368(4)
C12 H12 0.9300
C13 N11 1.464(3)
C14 N13 1.296(3)
C14 N16 1.304(4)
C14 N12 1.388(3)
N1 O1 1.220(3)
N1 O2 1.232(3)
N2 O3 1.199(3)
N2 O4 1.249(3)
N3 O5 1.222(3)
N3 O6 1.223(3)
N4 H4 0.8600
N5 N6 1.366(3)
N5 H5A 0.8600
N6 N7 1.290(3)
N7 N8 1.352(3)
N9 O7 1.178(3)
N9 O8 1.275(3)
N10 O10 1.210(3)
N10 O9 1.250(3)
N11 O11 1.229(3)
N11 O12 1.239(3)
N12 H12A 0.8600
N13 N14 1.285(3)
N13 H13 0.8600
N14 N15 1.345(3)
N15 N16 1.356(3)
O1W H1X 0.8832
O1W H1Y 0.7916
O2W H2X 0.8499
O2W H2Y 0.8499
O3W H3X 0.8501
O3W H3Y 0.8500
O4W H4X 0.8500
O4W H4Y 0.8499
O5W H5X 0.8500
O5W H5Y 0.8500

loop_
_geom_torsion_atom_site_label_1
_geom_torsion_atom_site_label_2
_geom_torsion_atom_site_label_3
_geom_torsion_atom_site_label_4
_geom_torsion
N4 C1 C2 C3 -171.6(3)
C6 C1 C2 C3 7.2(4)
N4 C1 C2 N1 -0.8(4)
C6 C1 C2 N1 178.0(2)
C1 C2 C3 C4 -4.6(4)
N1 C2 C3 C4 -175.3(2)
C2 C3 C4 C5 2.2(4)
C2 C3 C4 N2 -178.9(2)
C3 C4 C5 C6 -3.0(4)
N2 C4 C5 C6 178.1(2)
C4 C5 C6 N3 -173.3(3)
C4 C5 C6 C1 6.4(4)
N4 C1 C6 C5 170.8(2)
C2 C1 C6 C5 -8.0(4)
N4 C1 C6 N3 -9.5(4)
C2 C1 C6 N3 171.7(2)
N12 C8 C9 C10 -171.5(3)
C13 C8 C9 C10 4.8(4)
N12 C8 C9 N9 7.3(4)
C13 C8 C9 N9 -176.4(2)
C8 C9 C10 C11 -1.0(4)
N9 C9 C10 C11 -179.8(2)
C9 C10 C11 C12 -1.9(4)
C9 C10 C11 N10 176.3(2)
C10 C11 C12 C13 0.4(4)
N10 C11 C12 C13 -177.8(2)
C11 C12 C13 C8 4.1(4)
C11 C12 C13 N11 -167.9(2)
N12 C8 C13 C12 169.7(3)
C9 C8 C13 C12 -6.4(4)
N12 C8 C13 N11 -18.6(4)
C9 C8 C13 N11 165.4(2)
C3 C2 N1 O1 -165.5(2)
C1 C2 N1 O1 23.4(4)
C3 C2 N1 O2 10.9(4)
C1 C2 N1 O2 -160.1(2)
C5 C4 N2 O3 173.4(3)
C3 C4 N2 O3 -5.5(3)
C5 C4 N2 O4 1.6(4)
C3 C4 N2 O4 -177.3(2)
C5 C6 N3 O5 -26.0(4)
C1 C6 N3 O5 154.3(3)
C5 C6 N3 O6 137.7(3)
C1 C6 N3 O6 -42.0(4)
C6 C1 N4 C7 -32.5(4)
C2 C1 N4 C7 146.2(3)
N8 C7 N4 C1 -16.4(4)
N5 C7 N4 C1 160.3(2)
N8 C7 N5 N6 -3.8(3)
N4 C7 N5 N6 179.1(2)
C7 N5 N6 N7 0.0(3)
N5 N6 N7 N8 3.6(3)
N5 C7 N8 N7 5.9(3)
N4 C7 N8 N7 -177.0(2)
N6 N7 N8 C7 -5.8(3)
C10 C9 N9 O7 173.5(3)
C8 C9 N9 O7 -5.3(4)
C10 C9 N9 O8 -6.9(4)
C8 C9 N9 O8 174.3(2)
C10 C11 N10 O10 -177.1(2)
C12 C11 N10 O10 1.2(4)
C10 C11 N10 O9 11.1(4)
C12 C11 N10 O9 -170.6(2)
C12 C13 N11 O11 -39.4(3)
C8 C13 N11 O11 148.3(2)
C12 C13 N11 O12 142.0(2)
C8 C13 N11 O12 -30.3(3)
C9 C8 N12 C14 151.2(3)
C13 C8 N12 C14 -24.5(4)
N13 C14 N12 C8 157.6(3)
N16 C14 N12 C8 -26.3(4)
N16 C14 N13 N14 -1.6(3)
N12 C14 N13 N14 175.0(2)
C14 N13 N14 N15 2.8(3)
N13 N14 N15 N16 -2.9(3)
N13 C14 N16 N15 -0.2(3)
N12 C14 N16 N15 -176.8(2)
N14 N15 N16 C14 1.9(3)
